data_7238832
loop_
_publ_author_name
'Goswami, Pramod Kumar'
'Singh, Monika'
'Thaimattam, Ram'
'Ramanan, Arunachalam'

_publ_section_title
;
 Extending the supramolecular synthon concept in flexible
 polyaminocarboxylate based coordination polymers
;
_journal_issue 45
_journal_name_full CrystEngComm
_journal_page_first 9787
_journal_paper_doi 10.1039/c3ce41067f
_journal_volume 15
_journal_year 2013
_chemical_formula_moiety 'C15 H13 Cl N6 Na4 O14'
_chemical_formula_sum 'C15 H13 Cl N6 Na4 O14'
_chemical_formula_weight 628.72
_space_group_IT_number 2
_space_group_name_Hall '-P 1'
_space_group_name_H-M_alt 'P -1'
_symmetry_cell_setting triclinic
_symmetry_space_group_name_Hall '-P 1'
_symmetry_space_group_name_H-M 'P -1'
_atom_sites_solution_hydrogens geom
_atom_sites_solution_primary direct
_atom_sites_solution_secondary difmap
_audit_creation_method 'SHELXTL-NT2000 ver.6.12'
_cell_angle_alpha 108.323(4)
_cell_angle_beta 108.209(4)
_cell_angle_gamma 93.566(4)
_cell_formula_units_Z 2
_cell_length_a 10.559(3)
_cell_length_b 10.857(3)
_cell_length_c 11.426(3)
_cell_measurement_reflns_used 3636
_cell_measurement_temperature 298(2)
_cell_measurement_theta_max 27.40
_cell_measurement_theta_min 2.28
_cell_volume 1162.3(6)
_computing_cell_refinement 'Bruker SMART'
_computing_data_collection 'Bruker SMART'
_computing_data_reduction 'Bruker SAINT'
_computing_molecular_graphics 'Bruker SHELXTL'
_computing_publication_material 'Bruker SHELXTL'
_computing_structure_refinement 'SHELXL-97 (Sheldrick, 1997)'
_computing_structure_solution 'SHELXS-97 (Sheldrick, 1990)'
_diffrn_ambient_temperature 298(2)
_diffrn_measured_fraction_theta_full 0.989
_diffrn_measured_fraction_theta_max 0.989
_diffrn_measurement_device_type 'CCD area detector'
_diffrn_measurement_method 'phi and omega scans'
_diffrn_radiation_monochromator graphite
_diffrn_radiation_source 'fine-focus sealed tube'
_diffrn_radiation_type MoK\a
_diffrn_radiation_wavelength 0.71073
_diffrn_reflns_av_R_equivalents 0.0298
_diffrn_reflns_av_sigmaI/netI 0.0380
_diffrn_reflns_limit_h_max 12
_diffrn_reflns_limit_h_min -12
_diffrn_reflns_limit_k_max 12
_diffrn_reflns_limit_k_min -12
_diffrn_reflns_limit_l_max 13
_diffrn_reflns_limit_l_min -13
_diffrn_reflns_number 11032
_diffrn_reflns_theta_full 25.00
_diffrn_reflns_theta_max 25.00
_diffrn_reflns_theta_min 2.00
_exptl_absorpt_coefficient_mu 0.326
_exptl_absorpt_correction_T_max 0.936
_exptl_absorpt_correction_T_min 0.884
_exptl_absorpt_correction_type multi-scan
_exptl_absorpt_process_details '(SADABS; Bruker, 2000)'
_exptl_crystal_colour white
_exptl_crystal_density_diffrn 1.796
_exptl_crystal_density_method 'not measured'
_exptl_crystal_description needle
_exptl_crystal_F_000 636
_exptl_crystal_size_max 0.484
_exptl_crystal_size_mid 0.275
_exptl_crystal_size_min 0.177
_refine_diff_density_max 0.967
_refine_diff_density_min -0.769
_refine_diff_density_rms 0.112
_refine_ls_extinction_method none
_refine_ls_goodness_of_fit_ref 1.215
_refine_ls_hydrogen_treatment constr
_refine_ls_matrix_type full
_refine_ls_number_parameters 366
_refine_ls_number_reflns 4106
_refine_ls_number_restraints 0
_refine_ls_restrained_S_all 1.215
_refine_ls_R_factor_all 0.1000
_refine_ls_R_factor_gt 0.0930
_refine_ls_shift/su_max 0.007
_refine_ls_shift/su_mean 0.002
_refine_ls_structure_factor_coef Fsqd
_refine_ls_weighting_details 'calc w=1/[\s^2^(Fo^2^)+(0.0713P)^2^+6.2171P] where P=(Fo^2^+2Fc^2^)/3'
_refine_ls_weighting_scheme calc
_refine_ls_wR_factor_gt 0.2139
_refine_ls_wR_factor_ref 0.2179
_reflns_number_gt 3760
_reflns_number_total 4106
_reflns_threshold_expression >2sigma(I)
_cod_data_source_file c3ce41067f.txt
_cod_data_source_block solid1
_cod_depositor_comments
;
The following automatic conversions were performed:

data item '_symmetry_cell_setting' value 'Triclinic' was changed to
'triclinic' in accordance with the
/home/saulius/struct/COD-crude-data/automatic-downloads/DataCite-retrospective/RSC/depositions/lib/dictionaries/cif_core.dic
dictionary named 'cif_core.dic' version 2.4.2 last updated on
2011-04-26.

Automatic conversion script
Id: cif_fix_values 6909 2019-04-08 15:41:33Z antanas 
;
_cod_original_cell_volume 1162.4(5)
_cod_database_code 7238832

loop_
_symmetry_equiv_pos_as_xyz
'x, y, z'
'-x, -y, -z'

loop_
_atom_site_label
_atom_site_type_symbol
_atom_site_fract_x
_atom_site_fract_y
_atom_site_fract_z
_atom_site_U_iso_or_equiv
_atom_site_adp_type
_atom_site_occupancy
_atom_site_symmetry_multiplicity
_atom_site_calc_flag
_atom_site_refinement_flags
Cl1 Cl 0.10685(16) 0.51981(17) 0.31107(18) 0.0399(5) Uani 1 1 d .
Na1 Na 0.3319(2) 0.4486(2) 0.4590(2) 0.0232(5) Uani 1 1 d .
Na2 Na 0.0000 0.5000 0.5000 0.0350(8) Uani 1 2 d S
Na3 Na 0.0176(2) 0.2492(2) 0.2566(2) 0.0284(6) Uani 1 1 d .
Na4 Na 0.2122(3) 0.0126(3) 0.3421(3) 0.0486(8) Uani 1 1 d .
Na5 Na 0.0000 0.0000 0.0000 0.0258(7) Uani 1 2 d S
O1 O 0.1983(4) 0.1477(4) 0.1899(4) 0.0317(10) Uani 1 1 d .
O2 O 0.3868(4) 0.2944(4) 0.2849(4) 0.0243(9) Uani 1 1 d .
O3 O -0.1461(5) -0.0162(4) 0.3310(4) 0.0319(10) Uani 1 1 d .
O4 O 0.1884(5) 0.1504(4) 0.5429(4) 0.0378(11) Uani 1 1 d .
O5 O 0.1542(4) 0.3266(4) 0.4893(4) 0.0335(10) Uani 1 1 d .
O6 O 0.7712(4) 0.1728(4) 0.8279(4) 0.0340(10) Uani 1 1 d .
O7 O 0.9140(4) 0.2002(4) 1.0271(4) 0.0334(10) Uani 1 1 d .
O8 O 0.6108(5) 0.2511(4) 0.6684(4) 0.0387(12) Uani 1 1 d .
H8 H 0.6696 0.2471 0.7332 0.058 Uiso 1 1 calc R
O9 O 0.5273(4) 0.4070(4) 0.6014(4) 0.0289(10) Uani 1 1 d .
O10 O -0.0443(5) 0.0081(4) 0.1966(4) 0.0346(11) Uani 1 1 d .
O11 O 0.1663(4) 0.6817(4) 0.6652(4) 0.0304(10) Uani 1 1 d .
O12 O 0.3656(4) 0.6356(4) 0.6570(4) 0.0310(10) Uani 1 1 d .
O13 O 0.4499(7) 0.0778(7) 0.4210(6) 0.082(2) Uani 1 1 d .
O14 O 0.1751(7) -0.1567(6) 0.4412(6) 0.0680(17) Uani 1 1 d .
N1 N -0.2185(4) -0.2852(4) 0.1958(4) 0.0190(10) Uani 1 1 d .
N2 N 0.4029(4) 0.7234(4) 0.9738(4) 0.0185(10) Uani 1 1 d .
N3 N 0.6422(4) 0.7871(4) 1.0422(4) 0.0163(9) Uani 1 1 d .
N4 N 0.4487(4) 0.3493(4) 0.8658(4) 0.0191(10) Uani 1 1 d .
N5 N 0.6815(5) 0.4047(4) 0.9296(4) 0.0194(10) Uani 1 1 d .
N6 N 0.4965(4) 0.8528(4) 0.8865(4) 0.0171(9) Uani 1 1 d .
C1 C -0.0986(5) -0.0624(6) 0.2383(5) 0.0225(12) Uani 1 1 d .
C2 C 0.8349(5) 0.2416(6) 0.9498(5) 0.0219(12) Uani 1 1 d .
C3 C 0.1788(5) 0.2713(6) 0.5712(6) 0.0228(12) Uani 1 1 d .
C4 C -0.1083(5) -0.2113(6) 0.1831(5) 0.0207(12) Uani 1 1 d .
H4A H -0.1191 -0.2375 0.0907 0.025 Uiso 1 1 calc R
H4B H -0.0239 -0.2340 0.2282 0.025 Uiso 1 1 calc R
C5 C 0.2901(5) 0.7132(5) 0.7031(5) 0.0194(11) Uani 1 1 d .
C6 C 0.3593(5) 0.8479(5) 0.8016(5) 0.0214(12) Uani 1 1 d .
H6A H 0.3624 0.9079 0.7546 0.026 Uiso 1 1 calc R
H6B H 0.3054 0.8789 0.8562 0.026 Uiso 1 1 calc R
C7 C 0.6526(5) 0.7168(5) 1.1214(5) 0.0160(11) Uani 1 1 d .
C8 C 0.6142(5) 0.9132(5) 0.8731(5) 0.0188(11) Uani 1 1 d .
H8A H 0.6796 0.9613 0.9604 0.023 Uiso 1 1 calc R
H8B H 0.5876 0.9767 0.8305 0.023 Uiso 1 1 calc R
C9 C 0.5139(5) 0.7853(5) 0.9704(5) 0.0169(11) Uani 1 1 d .
C10 C 0.1951(6) 0.3528(6) 0.7107(5) 0.0225(12) Uani 1 1 d .
H14A H 0.2702 0.4252 0.7429 0.027 Uiso 1 1 calc R
H14B H 0.1141 0.3908 0.7090 0.027 Uiso 1 1 calc R
C11 C 0.3166(5) 0.1830(5) 0.2051(5) 0.0175(11) Uani 1 1 d .
C12 C 0.5913(6) 0.3707(6) 0.6901(6) 0.0245(13) Uani 1 1 d .
C13 C 0.6525(6) 0.4679(6) 0.8315(5) 0.0229(12) Uani 1 1 d .
H22A H 0.7359 0.5200 0.8416 0.027 Uiso 1 1 calc R
H22B H 0.5903 0.5277 0.8477 0.027 Uiso 1 1 calc R
C14 C 0.8132(6) 0.3837(6) 0.9975(6) 0.0245(12) Uani 1 1 d .
H40A H 0.8271 0.4108 1.0906 0.029 Uiso 1 1 calc R
H40B H 0.8811 0.4398 0.9873 0.029 Uiso 1 1 calc R
C15 C 0.5712(5) 0.3413(5) 0.9414(5) 0.0157(11) Uani 1 1 d .

loop_
_atom_site_aniso_label
_atom_site_aniso_U_11
_atom_site_aniso_U_22
_atom_site_aniso_U_33
_atom_site_aniso_U_23
_atom_site_aniso_U_13
_atom_site_aniso_U_12
Cl1 0.0305(8) 0.0448(10) 0.0516(11) 0.0228(8) 0.0173(7) 0.0105(7)
Na1 0.0200(11) 0.0261(12) 0.0229(12) 0.0085(9) 0.0068(9) 0.0036(9)
Na2 0.0341(19) 0.035(2) 0.0327(19) 0.0084(16) 0.0113(15) 0.0032(15)
Na3 0.0252(12) 0.0290(13) 0.0254(12) 0.0051(10) 0.0062(10) 0.0040(10)
Na4 0.0515(18) 0.0474(17) 0.0446(17) 0.0105(14) 0.0202(14) 0.0061(14)
Na5 0.0280(17) 0.0257(17) 0.0234(16) 0.0064(13) 0.0105(13) 0.0064(13)
O1 0.017(2) 0.030(2) 0.042(3) 0.004(2) 0.0121(19) 0.0026(17)
O2 0.022(2) 0.020(2) 0.026(2) -0.0006(17) 0.0098(17) 0.0017(16)
O3 0.046(3) 0.024(2) 0.031(2) 0.0093(18) 0.020(2) 0.0071(19)
O4 0.063(3) 0.031(3) 0.027(2) 0.0117(19) 0.025(2) 0.011(2)
O5 0.039(2) 0.038(3) 0.022(2) 0.0166(19) 0.0042(18) -0.006(2)
O6 0.039(3) 0.033(2) 0.024(2) 0.0054(19) 0.0059(19) 0.015(2)
O7 0.037(2) 0.035(2) 0.027(2) 0.014(2) 0.0046(19) 0.016(2)
O8 0.058(3) 0.030(2) 0.021(2) 0.0072(19) 0.005(2) 0.016(2)
O9 0.026(2) 0.034(2) 0.024(2) 0.0148(19) 0.0018(17) 0.0056(18)
O10 0.037(2) 0.032(2) 0.042(3) 0.015(2) 0.024(2) 0.000(2)
O11 0.016(2) 0.035(2) 0.030(2) 0.0015(19) 0.0063(17) 0.0018(17)
O12 0.018(2) 0.028(2) 0.030(2) -0.0084(18) 0.0058(17) -0.0006(17)
O13 0.082(5) 0.079(5) 0.058(4) 0.023(3) -0.007(3) -0.006(4)
O14 0.092(5) 0.065(4) 0.053(4) 0.013(3) 0.040(3) 0.022(3)
N1 0.020(2) 0.021(2) 0.016(2) 0.0072(19) 0.0057(18) 0.0040(19)
N2 0.019(2) 0.021(2) 0.018(2) 0.0095(19) 0.0080(18) 0.0019(18)
N3 0.015(2) 0.019(2) 0.013(2) 0.0057(18) 0.0031(17) 0.0031(18)
N4 0.018(2) 0.021(2) 0.017(2) 0.0074(19) 0.0047(18) 0.0044(19)
N5 0.023(2) 0.016(2) 0.015(2) 0.0053(18) 0.0006(18) 0.0045(19)
N6 0.018(2) 0.021(2) 0.013(2) 0.0060(18) 0.0050(17) 0.0045(18)
C1 0.015(3) 0.031(3) 0.017(3) 0.005(2) 0.004(2) 0.004(2)
C2 0.019(3) 0.030(3) 0.022(3) 0.013(2) 0.011(2) 0.009(2)
C3 0.018(3) 0.023(3) 0.027(3) 0.009(2) 0.009(2) -0.002(2)
C4 0.014(3) 0.031(3) 0.022(3) 0.013(2) 0.008(2) 0.006(2)
C5 0.018(3) 0.028(3) 0.014(3) 0.010(2) 0.005(2) 0.006(2)
C6 0.021(3) 0.022(3) 0.024(3) 0.012(2) 0.008(2) 0.008(2)
C7 0.018(3) 0.016(3) 0.014(3) 0.002(2) 0.007(2) 0.007(2)
C8 0.025(3) 0.014(3) 0.014(3) 0.002(2) 0.005(2) 0.000(2)
C9 0.021(3) 0.015(2) 0.011(2) -0.001(2) 0.005(2) 0.005(2)
C10 0.019(3) 0.026(3) 0.024(3) 0.014(2) 0.004(2) 0.009(2)
C11 0.020(3) 0.017(3) 0.017(3) 0.008(2) 0.007(2) 0.003(2)
C12 0.023(3) 0.028(3) 0.025(3) 0.011(3) 0.009(2) 0.003(2)
C13 0.025(3) 0.024(3) 0.025(3) 0.014(2) 0.010(2) 0.005(2)
C14 0.018(3) 0.030(3) 0.021(3) 0.007(2) 0.003(2) -0.001(2)
C15 0.016(3) 0.016(3) 0.011(2) 0.001(2) 0.004(2) 0.001(2)

loop_
_atom_type_symbol
_atom_type_description
_atom_type_scat_dispersion_real
_atom_type_scat_dispersion_imag
_atom_type_scat_source
C C 0.0033 0.0016 'International Tables Vol C Tables 4.2.6.8 and 6.1.1.4'
H H 0.0000 0.0000 'International Tables Vol C Tables 4.2.6.8 and 6.1.1.4'
N N 0.0061 0.0033 'International Tables Vol C Tables 4.2.6.8 and 6.1.1.4'
O O 0.0106 0.0060 'International Tables Vol C Tables 4.2.6.8 and 6.1.1.4'
Na Na 0.0362 0.0249 'International Tables Vol C Tables 4.2.6.8 and 6.1.1.4'
Cl Cl 0.1484 0.1585 'International Tables Vol C Tables 4.2.6.8 and 6.1.1.4'

loop_
_geom_angle_atom_site_label_1
_geom_angle_atom_site_label_2
_geom_angle_atom_site_label_3
_geom_angle
_geom_angle_site_symmetry_1
_geom_angle_site_symmetry_3
Na1 Cl1 Na2 84.47(7) . .
Na1 Cl1 Na3 77.20(8) . .
Na2 Cl1 Na3 71.54(6) . .
O9 Na1 O5 101.48(17) . .
O9 Na1 O2 84.89(15) . .
O5 Na1 O2 105.79(16) . .
O9 Na1 O12 81.06(16) . .
O5 Na1 O12 92.93(16) . .
O2 Na1 O12 158.52(16) . .
O9 Na1 O9 91.33(15) . 2_666
O5 Na1 O9 167.08(17) . 2_666
O2 Na1 O9 76.77(15) . 2_666
O12 Na1 O9 87.35(16) . 2_666
O9 Na1 Cl1 174.61(15) . .
O5 Na1 Cl1 79.41(13) . .
O2 Na1 Cl1 100.03(12) . .
O12 Na1 Cl1 93.60(13) . .
O9 Na1 Cl1 87.68(12) 2_666 .
O9 Na1 Na1 47.12(11) . 2_666
O5 Na1 Na1 148.57(16) . 2_666
O2 Na1 Na1 76.71(12) . 2_666
O12 Na1 Na1 81.82(12) . 2_666
O9 Na1 Na1 44.20(10) 2_666 2_666
Cl1 Na1 Na1 131.65(11) . 2_666
O11 Na2 O11 180.00(19) 2_566 .
O11 Na2 O5 97.33(14) 2_566 2_566
O11 Na2 O5 82.67(14) . 2_566
O11 Na2 O5 82.67(14) 2_566 .
O11 Na2 O5 97.33(14) . .
O5 Na2 O5 180.000(1) 2_566 .
O11 Na2 Cl1 90.88(11) 2_566 2_566
O11 Na2 Cl1 89.12(11) . 2_566
O5 Na2 Cl1 76.42(10) 2_566 2_566
O5 Na2 Cl1 103.58(10) . 2_566
O11 Na2 Cl1 89.12(11) 2_566 .
O11 Na2 Cl1 90.88(11) . .
O5 Na2 Cl1 103.58(10) 2_566 .
O5 Na2 Cl1 76.42(10) . .
Cl1 Na2 Cl1 180.0 2_566 .
O11 Na2 Na3 132.15(10) 2_566 2_566
O11 Na2 Na3 47.85(10) . 2_566
O5 Na2 Na3 47.10(10) 2_566 2_566
O5 Na2 Na3 132.90(10) . 2_566
Cl1 Na2 Na3 54.94(6) 2_566 2_566
Cl1 Na2 Na3 125.06(6) . 2_566
O11 Na2 Na1 72.95(10) 2_566 2_566
O11 Na2 Na1 107.05(10) . 2_566
O5 Na2 Na1 39.76(10) 2_566 2_566
O5 Na2 Na1 140.24(10) . 2_566
Cl1 Na2 Na1 47.51(5) 2_566 2_566
Cl1 Na2 Na1 132.49(5) . 2_566
Na3 Na2 Na1 59.33(5) 2_566 2_566
O7 Na3 O5 169.70(19) 1_454 .
O7 Na3 O11 101.46(17) 1_454 2_566
O5 Na3 O11 84.33(16) . 2_566
O7 Na3 O1 82.58(16) 1_454 .
O5 Na3 O1 93.07(17) . .
O11 Na3 O1 170.30(19) 2_566 .
O7 Na3 O10 83.49(16) 1_454 .
O5 Na3 O10 104.20(17) . .
O11 Na3 O10 98.84(16) 2_566 .
O1 Na3 O10 72.70(15) . .
O7 Na3 Cl1 94.13(14) 1_454 .
O5 Na3 Cl1 77.56(12) . .
O11 Na3 Cl1 86.83(13) 2_566 .
O1 Na3 Cl1 101.76(13) . .
O10 Na3 Cl1 174.17(14) . .
O13 Na4 O6 89.5(2) . 2_656
O13 Na4 O4 93.9(2) . .
O6 Na4 O4 162.6(2) 2_656 .
O13 Na4 O14 104.3(3) . .
O6 Na4 O14 83.30(19) 2_656 .
O4 Na4 O14 79.35(19) . .
O13 Na4 O1 87.6(2) . .
O6 Na4 O1 88.45(17) 2_656 .
O4 Na4 O1 108.68(18) . .
O14 Na4 O1 165.4(2) . .
O13 Na4 O10 155.1(2) . .
O6 Na4 O10 91.08(17) 2_656 .
O4 Na4 O10 92.89(18) . .
O14 Na4 O10 100.5(2) . .
O1 Na4 O10 67.50(14) . .
O7 Na5 O7 180.0(2) 1_454 2_656
O7 Na5 O10 84.79(15) 1_454 .
O7 Na5 O10 95.21(15) 2_656 .
O7 Na5 O10 95.21(15) 1_454 2
O7 Na5 O10 84.79(15) 2_656 2
O10 Na5 O10 180.0(3) . 2
O7 Na5 O1 81.87(14) 1_454 .
O7 Na5 O1 98.13(14) 2_656 .
O10 Na5 O1 73.31(15) . .
O10 Na5 O1 106.69(15) 2 .
O7 Na5 O1 98.13(14) 1_454 2
O7 Na5 O1 81.87(14) 2_656 2
O10 Na5 O1 106.69(15) . 2
O10 Na5 O1 73.31(15) 2 2
O1 Na5 O1 180.0(3) . 2
O7 Na5 Na3 133.31(11) 1_454 2
O7 Na5 Na3 46.69(11) 2_656 2
O10 Na5 Na3 130.84(11) . 2
O10 Na5 Na3 49.16(11) 2 2
O1 Na5 Na3 131.31(10) . 2
O1 Na5 Na3 48.69(10) 2 2
O7 Na5 Na4 73.19(11) 1_454 2
O7 Na5 Na4 106.81(11) 2_656 2
O10 Na5 Na4 135.40(12) . 2
O10 Na5 Na4 44.60(12) 2 2
O1 Na5 Na4 137.66(12) . 2
O1 Na5 Na4 42.34(12) 2 2
Na3 Na5 Na4 60.23(6) 2 2
C11 O1 Na3 137.1(4) . .
C11 O1 Na5 134.0(4) . .
Na3 O1 Na5 81.88(13) . .
C11 O1 Na4 104.3(3) . .
Na3 O1 Na4 90.04(16) . .
Na5 O1 Na4 97.07(16) . .
C11 O2 Na1 126.9(3) . .
C3 O4 Na4 125.2(4) . .
C3 O5 Na1 121.7(4) . .
C3 O5 Na3 132.2(4) . .
Na1 O5 Na3 92.56(16) . .
C3 O5 Na2 120.3(4) . .
Na1 O5 Na2 97.28(16) . .
Na3 O5 Na2 82.30(14) . .
C2 O6 Na4 140.2(4) . 2_656
C2 O7 Na3 139.9(4) . 1_656
C2 O7 Na5 132.9(4) . 1_656
Na3 O7 Na5 86.47(14) 1_656 1_656
C12 O8 H8 109.5 . .
C12 O9 Na1 156.0(4) . .
C12 O9 Na1 114.3(4) . 2_666
Na1 O9 Na1 88.67(15) . 2_666
C1 O10 Na5 140.0(4) . .
C1 O10 Na3 134.8(4) . .
Na5 O10 Na3 83.39(14) . .
C1 O10 Na4 96.6(4) . .
Na5 O10 Na4 96.36(16) . .
Na3 O10 Na4 87.44(16) . .
C5 O11 Na2 136.0(4) . .
C5 O11 Na3 137.5(4) . 2_566
Na2 O11 Na3 85.77(14) . 2_566
C5 O12 Na1 136.0(3) . .
C7 N1 C4 117.6(4) 1_444 .
C7 N1 C10 120.6(4) 1_444 2_556
C4 N1 C10 121.7(4) . 2_556
C9 N2 C15 113.6(4) . 2_667
C7 N3 C9 113.6(4) . .
C7 N4 C15 113.8(4) 2_667 .
C15 N5 C14 117.4(4) . .
C15 N5 C13 116.6(4) . .
C14 N5 C13 125.0(5) . .
C9 N6 C8 118.9(4) . .
C9 N6 C6 118.5(4) . .
C8 N6 C6 122.2(4) . .
O10 C1 O3 122.7(5) . .
O10 C1 C4 119.9(5) . .
O3 C1 C4 117.4(5) . .
O7 C2 O6 123.7(5) . .
O7 C2 C14 119.4(5) . .
O6 C2 C14 116.9(5) . .
O5 C3 O4 123.2(5) . .
O5 C3 C10 117.4(5) . .
O4 C3 C10 119.4(5) . .
N1 C4 C1 114.0(4) . .
N1 C4 H4A 108.8 . .
C1 C4 H4A 108.8 . .
N1 C4 H4B 108.8 . .
C1 C4 H4B 108.8 . .
H4A C4 H4B 107.6 . .
O11 C5 O12 122.4(5) . .
O11 C5 C6 120.2(5) . .
O12 C5 C6 117.3(5) . .
N6 C6 C5 114.2(4) . .
N6 C6 H6A 108.7 . .
C5 C6 H6A 108.7 . .
N6 C6 H6B 108.7 . .
C5 C6 H6B 108.7 . .
H6A C6 H6B 107.6 . .
N4 C7 N3 126.5(5) 2_667 .
N4 C7 N1 117.8(5) 2_667 1_666
N3 C7 N1 115.7(5) . 1_666
N6 C8 C11 114.8(4) . 2_666
N6 C8 H8A 108.6 . .
C11 C8 H8A 108.6 2_666 .
N6 C8 H8B 108.6 . .
C11 C8 H8B 108.6 2_666 .
H8A C8 H8B 107.5 . .
N2 C9 N3 126.1(5) . .
N2 C9 N6 117.3(5) . .
N3 C9 N6 116.6(5) . .
N1 C10 C3 116.7(5) 2_556 .
N1 C10 H14A 108.1 2_556 .
C3 C10 H14A 108.1 . .
N1 C10 H14B 108.1 2_556 .
C3 C10 H14B 108.1 . .
H14A C10 H14B 107.3 . .
O1 C11 O2 123.7(5) . .
O1 C11 C8 118.5(5) . 2_666
O2 C11 C8 117.8(5) . 2_666
O9 C12 O8 121.8(5) . .
O9 C12 C13 120.5(5) . .
O8 C12 C13 117.7(5) . .
N5 C13 C12 113.6(5) . .
N5 C13 H22A 108.9 . .
C12 C13 H22A 108.9 . .
N5 C13 H22B 108.9 . .
C12 C13 H22B 108.9 . .
H22A C13 H22B 107.7 . .
N5 C14 C2 114.4(5) . .
N5 C14 H40A 108.7 . .
C2 C14 H40A 108.7 . .
N5 C14 H40B 108.7 . .
C2 C14 H40B 108.7 . .
H40A C14 H40B 107.6 . .
N4 C15 N2 126.4(5) . 2_667
N4 C15 N5 116.7(5) . .
N2 C15 N5 116.9(4) 2_667 .

loop_
_geom_bond_atom_site_label_1
_geom_bond_atom_site_label_2
_geom_bond_distance
_geom_bond_site_symmetry_2
Cl1 Na1 2.764(3) .
Cl1 Na2 2.7863(18) .
Cl1 Na3 2.836(3) .
Na1 O9 2.365(4) .
Na1 O5 2.405(5) .
Na1 O2 2.417(4) .
Na1 O12 2.426(4) .
Na1 O9 2.486(5) 2_666
Na1 Na1 3.391(4) 2_666
Na2 O11 2.386(4) 2_566
Na2 O11 2.386(4) .
Na2 O5 2.563(5) 2_566
Na2 O5 2.563(5) .
Na2 Cl1 2.7863(18) 2_566
Na2 Na3 3.287(2) 2_566
Na2 Na1 3.731(2) 2_566
Na3 O7 2.369(5) 1_454
Na3 O5 2.430(5) .
Na3 O11 2.444(5) 2_566
Na3 O1 2.466(5) .
Na3 O10 2.475(5) .
Na4 O13 2.362(8) .
Na4 O6 2.377(5) 2_656
Na4 O4 2.412(5) .
Na4 O14 2.513(7) .
Na4 O1 2.581(6) .
Na4 O10 2.687(6) .
Na5 O7 2.375(4) 1_454
Na5 O7 2.375(4) 2_656
Na5 O10 2.410(4) .
Na5 O10 2.410(4) 2
Na5 O1 2.494(4) .
Na5 O1 2.494(4) 2
Na5 Na3 3.250(2) 2
Na5 Na4 3.804(3) 2
O1 C11 1.225(7) .
O2 C11 1.271(6) .
O3 C1 1.286(7) .
O4 C3 1.267(7) .
O5 C3 1.235(7) .
O6 C2 1.284(7) .
O6 Na4 2.377(5) 2_656
O7 C2 1.231(7) .
O7 Na3 2.369(5) 1_656
O7 Na5 2.375(4) 1_656
O8 C12 1.286(7) .
O8 H8 0.8200 .
O9 C12 1.222(7) .
O9 Na1 2.486(5) 2_666
O10 C1 1.220(7) .
O11 C5 1.229(7) .
O11 Na3 2.444(5) 2_566
O12 C5 1.300(7) .
N1 C7 1.367(7) 1_444
N1 C4 1.442(7) .
N1 C10 1.446(7) 2_556
N2 C9 1.332(7) .
N2 C15 1.339(7) 2_667
N3 C7 1.340(7) .
N3 C9 1.342(7) .
N4 C7 1.322(7) 2_667
N4 C15 1.338(7) .
N5 C15 1.380(7) .
N5 C14 1.437(7) .
N5 C13 1.455(7) .
N6 C9 1.356(7) .
N6 C8 1.442(7) .
N6 C6 1.457(7) .
C1 C4 1.523(8) .
C2 C14 1.525(8) .
C3 C10 1.509(8) .
C4 H4A 0.9700 .
C4 H4B 0.9700 .
C5 C6 1.502(8) .
C6 H6A 0.9700 .
C6 H6B 0.9700 .
C7 N4 1.322(7) 2_667
C7 N1 1.367(7) 1_666
C8 C11 1.530(7) 2_666
C8 H8A 0.9700 .
C8 H8B 0.9700 .
C10 N1 1.446(7) 2_556
C10 H14A 0.9700 .
C10 H14B 0.9700 .
C11 C8 1.530(7) 2_666
C12 C13 1.528(8) .
C13 H22A 0.9700 .
C13 H22B 0.9700 .
C14 H40A 0.9700 .
C14 H40B 0.9700 .
C15 N2 1.339(7) 2_667

loop_
_geom_torsion_atom_site_label_1
_geom_torsion_atom_site_label_2
_geom_torsion_atom_site_label_3
_geom_torsion_atom_site_label_4
_geom_torsion
_geom_torsion_site_symmetry_1
_geom_torsion_site_symmetry_4
Na2 Cl1 Na1 O5 33.57(12) . .
Na3 Cl1 Na1 O5 -38.72(13) . .
Na2 Cl1 Na1 O2 137.93(12) . .
Na3 Cl1 Na1 O2 65.64(12) . .
Na2 Cl1 Na1 O12 -58.74(12) . .
Na3 Cl1 Na1 O12 -131.03(13) . .
Na2 Cl1 Na1 O9 -145.94(11) . 2_666
Na3 Cl1 Na1 O9 141.77(12) . 2_666
Na2 Cl1 Na1 Na1 -140.99(14) . 2_666
Na3 Cl1 Na1 Na1 146.71(15) . 2_666
Na1 Cl1 Na2 O11 -114.32(12) . 2_566
Na3 Cl1 Na2 O11 -35.99(11) . 2_566
Na1 Cl1 Na2 O11 65.68(12) . .
Na3 Cl1 Na2 O11 144.01(11) . .
Na1 Cl1 Na2 O5 148.35(11) . 2_566
Na3 Cl1 Na2 O5 -133.32(11) . 2_566
Na1 Cl1 Na2 O5 -31.65(11) . .
Na3 Cl1 Na2 O5 46.68(11) . .
Na1 Cl1 Na2 Na3 101.67(8) . 2_566
Na3 Cl1 Na2 Na3 180.0 . 2_566
Na1 Cl1 Na2 Na1 180.0 . 2_566
Na3 Cl1 Na2 Na1 -101.67(8) . 2_566
Na1 Cl1 Na3 O7 -135.29(14) . 1_454
Na2 Cl1 Na3 O7 136.34(13) . 1_454
Na1 Cl1 Na3 O5 38.56(13) . .
Na2 Cl1 Na3 O5 -49.81(12) . .
Na1 Cl1 Na3 O11 123.44(13) . 2_566
Na2 Cl1 Na3 O11 35.07(11) . 2_566
Na1 Cl1 Na3 O1 -52.02(13) . .
Na2 Cl1 Na3 O1 -140.39(13) . .
O7 Na3 O1 C11 114.3(6) 1_454 .
O5 Na3 O1 C11 -56.3(6) . .
O10 Na3 O1 C11 -160.3(6) . .
Cl1 Na3 O1 C11 21.6(6) . .
O7 Na3 O1 Na5 -37.20(14) 1_454 .
O5 Na3 O1 Na5 152.18(15) . .
O10 Na3 O1 Na5 48.26(14) . .
Cl1 Na3 O1 Na5 -129.89(11) . .
O7 Na3 O1 Na4 -134.33(17) 1_454 .
O5 Na3 O1 Na4 55.05(16) . .
O10 Na3 O1 Na4 -48.87(15) . .
Cl1 Na3 O1 Na4 132.97(12) . .
O7 Na5 O1 C11 -116.0(5) 1_454 .
O7 Na5 O1 C11 64.0(5) 2_656 .
O10 Na5 O1 C11 157.1(5) . .
O10 Na5 O1 C11 -22.9(5) 2 .
Na3 Na5 O1 C11 26.9(6) 2 .
Na4 Na5 O1 C11 -62.2(6) 2 .
O7 Na5 O1 Na3 37.16(15) 1_454 .
O7 Na5 O1 Na3 -142.84(15) 2_656 .
O10 Na5 O1 Na3 -49.80(15) . .
O10 Na5 O1 Na3 130.20(15) 2 .
Na3 Na5 O1 Na3 180.0 2 .
Na4 Na5 O1 Na3 90.97(16) 2 .
O7 Na5 O1 Na4 126.19(17) 1_454 .
O7 Na5 O1 Na4 -53.81(17) 2_656 .
O10 Na5 O1 Na4 39.23(15) . .
O10 Na5 O1 Na4 -140.77(15) 2 .
Na3 Na5 O1 Na4 -90.97(16) 2 .
Na4 Na5 O1 Na4 180.0 2 .
O13 Na4 O1 C11 6.4(4) . .
O6 Na4 O1 C11 -83.2(4) 2_656 .
O4 Na4 O1 C11 99.7(4) . .
O14 Na4 O1 C11 -138.7(8) . .
O10 Na4 O1 C11 -175.0(4) . .
O13 Na4 O1 Na3 -132.8(2) . .
O6 Na4 O1 Na3 137.62(17) 2_656 .
O4 Na4 O1 Na3 -39.5(2) . .
O14 Na4 O1 Na3 82.1(8) . .
O10 Na4 O1 Na3 45.80(14) . .
O13 Na4 O1 Na5 145.4(2) . .
O6 Na4 O1 Na5 55.80(17) 2_656 .
O4 Na4 O1 Na5 -121.29(18) . .
O14 Na4 O1 Na5 0.3(9) . .
O10 Na4 O1 Na5 -36.02(13) . .
O9 Na1 O2 C11 115.7(4) . .
O5 Na1 O2 C11 15.2(5) . .
O12 Na1 O2 C11 164.9(5) . .
O9 Na1 O2 C11 -151.7(4) 2_666 .
Cl1 Na1 O2 C11 -66.5(4) . .
Na1 Na1 O2 C11 162.8(4) 2_666 .
O13 Na4 O4 C3 85.0(5) . .
O6 Na4 O4 C3 -174.0(6) 2_656 .
O14 Na4 O4 C3 -171.2(5) . .
O1 Na4 O4 C3 -3.8(5) . .
O10 Na4 O4 C3 -71.0(5) . .
O9 Na1 O5 C3 4.9(5) . .
O2 Na1 O5 C3 92.8(5) . .
O12 Na1 O5 C3 -76.5(5) . .
O9 Na1 O5 C3 -167.4(7) 2_666 .
Cl1 Na1 O5 C3 -169.6(5) . .
Na1 Na1 O5 C3 2.6(6) 2_666 .
O9 Na1 O5 Na3 -139.95(17) . .
O2 Na1 O5 Na3 -52.08(19) . .
O12 Na1 O5 Na3 138.59(17) . .
O9 Na1 O5 Na3 47.7(8) 2_666 .
Cl1 Na1 O5 Na3 45.46(13) . .
Na1 Na1 O5 Na3 -142.3(2) 2_666 .
O9 Na1 O5 Na2 137.49(15) . .
O2 Na1 O5 Na2 -134.64(15) . .
O12 Na1 O5 Na2 56.02(16) . .
O9 Na1 O5 Na2 -34.9(8) 2_666 .
Cl1 Na1 O5 Na2 -37.10(11) . .
Na1 Na1 O5 Na2 135.1(3) 2_666 .
O7 Na3 O5 C3 -146.3(9) 1_454 .
O11 Na3 O5 C3 89.0(5) 2_566 .
O1 Na3 O5 C3 -81.6(5) . .
O10 Na3 O5 C3 -8.7(6) . .
Cl1 Na3 O5 C3 177.0(5) . .
O7 Na3 O5 Na1 -7.6(11) 1_454 .
O11 Na3 O5 Na1 -132.36(18) 2_566 .
O1 Na3 O5 Na1 57.01(18) . .
O10 Na3 O5 Na1 129.93(16) . .
Cl1 Na3 O5 Na1 -44.36(12) . .
O7 Na3 O5 Na2 89.4(10) 1_454 .
O11 Na3 O5 Na2 -35.35(13) 2_566 .
O1 Na3 O5 Na2 154.01(14) . .
O10 Na3 O5 Na2 -133.07(14) . .
Cl1 Na3 O5 Na2 52.64(8) . .
O11 Na2 O5 C3 -98.4(4) 2_566 .
O11 Na2 O5 C3 81.6(4) . .
Cl1 Na2 O5 C3 -9.3(4) 2_566 .
Cl1 Na2 O5 C3 170.7(4) . .
Na3 Na2 O5 C3 45.1(5) 2_566 .
Na1 Na2 O5 C3 -46.6(5) 2_566 .
O11 Na2 O5 Na1 128.10(17) 2_566 .
O11 Na2 O5 Na1 -51.90(17) . .
Cl1 Na2 O5 Na1 -142.77(11) 2_566 .
Cl1 Na2 O5 Na1 37.23(11) . .
Na3 Na2 O5 Na1 -88.38(16) 2_566 .
Na1 Na2 O5 Na1 180.0 2_566 .
O11 Na2 O5 Na3 36.48(14) 2_566 .
O11 Na2 O5 Na3 -143.52(14) . .
Cl1 Na2 O5 Na3 125.62(10) 2_566 .
Cl1 Na2 O5 Na3 -54.38(10) . .
Na3 Na2 O5 Na3 180.0 2_566 .
Na1 Na2 O5 Na3 88.38(16) 2_566 .
O5 Na1 O9 C12 -14.7(10) . .
O2 Na1 O9 C12 -119.8(10) . .
O12 Na1 O9 C12 76.5(10) . .
O9 Na1 O9 C12 163.6(11) 2_666 .
Na1 Na1 O9 C12 163.6(11) 2_666 .
O5 Na1 O9 Na1 -178.30(17) . 2_666
O2 Na1 O9 Na1 76.59(14) . 2_666
O12 Na1 O9 Na1 -87.11(16) . 2_666
O9 Na1 O9 Na1 0.0 2_666 2_666
O7 Na5 O10 C1 131.3(6) 1_454 .
O7 Na5 O10 C1 -48.7(6) 2_656 .
O1 Na5 O10 C1 -145.6(6) . .
O1 Na5 O10 C1 34.4(6) 2 .
Na3 Na5 O10 C1 -14.9(7) 2 .
Na4 Na5 O10 C1 71.7(7) 2 .
O7 Na5 O10 Na3 -33.74(15) 1_454 .
O7 Na5 O10 Na3 146.26(15) 2_656 .
O1 Na5 O10 Na3 49.32(14) . .
O1 Na5 O10 Na3 -130.68(14) 2 .
Na3 Na5 O10 Na3 180.0 2 .
Na4 Na5 O10 Na3 -93.34(16) 2 .
O7 Na5 O10 Na4 -120.40(17) 1_454 .
O7 Na5 O10 Na4 59.60(17) 2_656 .
O1 Na5 O10 Na4 -37.34(15) . .
O1 Na5 O10 Na4 142.66(15) 2 .
Na3 Na5 O10 Na4 93.34(16) 2 .
Na4 Na5 O10 Na4 180.0 2 .
O7 Na3 O10 C1 -132.6(6) 1_454 .
O5 Na3 O10 C1 54.4(6) . .
O11 Na3 O10 C1 -31.9(6) 2_566 .
O1 Na3 O10 C1 143.2(6) . .
O7 Na3 O10 Na5 33.92(15) 1_454 .
O5 Na3 O10 Na5 -139.10(16) . .
O11 Na3 O10 Na5 134.56(15) 2_566 .
O1 Na3 O10 Na5 -50.31(14) . .
O7 Na3 O10 Na4 130.63(16) 1_454 .
O5 Na3 O10 Na4 -42.39(18) . .
O11 Na3 O10 Na4 -128.73(15) 2_566 .
O1 Na3 O10 Na4 46.41(15) . .
O13 Na4 O10 C1 -177.2(6) . .
O6 Na4 O10 C1 91.6(4) 2_656 .
O4 Na4 O10 C1 -71.5(4) . .
O14 Na4 O10 C1 8.2(4) . .
O1 Na4 O10 C1 179.5(4) . .
O13 Na4 O10 Na5 40.8(6) . .
O6 Na4 O10 Na5 -50.46(18) 2_656 .
O4 Na4 O10 Na5 146.45(17) . .
O14 Na4 O10 Na5 -133.84(18) . .
O1 Na4 O10 Na5 37.42(14) . .
O13 Na4 O10 Na3 -42.3(6) . .
O6 Na4 O10 Na3 -133.52(17) 2_656 .
O4 Na4 O10 Na3 63.40(17) . .
O14 Na4 O10 Na3 143.10(18) . .
O1 Na4 O10 Na3 -45.64(14) . .
O5 Na2 O11 C5 -153.1(6) 2_566 .
O5 Na2 O11 C5 26.9(6) . .
Cl1 Na2 O11 C5 130.4(5) 2_566 .
Cl1 Na2 O11 C5 -49.6(5) . .
Na3 Na2 O11 C5 170.9(6) 2_566 .
Na1 Na2 O11 C5 175.1(5) 2_566 .
O5 Na2 O11 Na3 35.97(14) 2_566 2_566
O5 Na2 O11 Na3 -144.03(14) . 2_566
Cl1 Na2 O11 Na3 -40.45(12) 2_566 2_566
Cl1 Na2 O11 Na3 139.55(12) . 2_566
Na1 Na2 O11 Na3 4.21(15) 2_566 2_566
O9 Na1 O12 C5 -156.5(6) . .
O5 Na1 O12 C5 -55.3(6) . .
O2 Na1 O12 C5 153.8(5) . .
O9 Na1 O12 C5 111.7(5) 2_666 .
Cl1 Na1 O12 C5 24.2(6) . .
Na1 Na1 O12 C5 155.8(6) 2_666 .
Na5 O10 C1 O3 -154.7(4) . .
Na3 O10 C1 O3 4.1(9) . .
Na4 O10 C1 O3 97.1(5) . .
Na5 O10 C1 C4 27.1(9) . .
Na3 O10 C1 C4 -174.1(4) . .
Na4 O10 C1 C4 -81.1(5) . .
Na3 O7 C2 O6 -161.4(4) 1_656 .
Na5 O7 C2 O6 4.8(9) 1_656 .
Na3 O7 C2 C14 20.9(9) 1_656 .
Na5 O7 C2 C14 -172.9(4) 1_656 .
Na4 O6 C2 O7 -22.9(10) 2_656 .
Na4 O6 C2 C14 154.8(5) 2_656 .
Na1 O5 C3 O4 -95.8(6) . .
Na3 O5 C3 O4 33.3(9) . .
Na2 O5 C3 O4 142.0(5) . .
Na1 O5 C3 C10 85.4(6) . .
Na3 O5 C3 C10 -145.5(4) . .
Na2 O5 C3 C10 -36.8(6) . .
Na4 O4 C3 O5 14.5(8) . .
Na4 O4 C3 C10 -166.7(4) . .
C7 N1 C4 C1 68.7(6) 1_444 .
C10 N1 C4 C1 -107.6(6) 2_556 .
O10 C1 C4 N1 -155.1(5) . .
O3 C1 C4 N1 26.6(7) . .
Na2 O11 C5 O12 -5.3(9) . .
Na3 O11 C5 O12 161.2(4) 2_566 .
Na2 O11 C5 C6 171.8(4) . .
Na3 O11 C5 C6 -21.7(8) 2_566 .
Na1 O12 C5 O11 21.7(9) . .
Na1 O12 C5 C6 -155.5(4) . .
C9 N6 C6 C5 -64.5(6) . .
C8 N6 C6 C5 107.9(5) . .
O11 C5 C6 N6 150.1(5) . .
O12 C5 C6 N6 -32.7(7) . .
C9 N3 C7 N4 -0.7(7) . 2_667
C9 N3 C7 N1 179.5(4) . 1_666
C9 N6 C8 C11 74.1(6) . 2_666
C6 N6 C8 C11 -98.2(6) . 2_666
C15 N2 C9 N3 -0.1(7) 2_667 .
C15 N2 C9 N6 179.7(4) 2_667 .
C7 N3 C9 N2 0.9(7) . .
C7 N3 C9 N6 -178.9(4) . .
C8 N6 C9 N2 -175.6(4) . .
C6 N6 C9 N2 -3.0(7) . .
C8 N6 C9 N3 4.2(7) . .
C6 N6 C9 N3 176.8(4) . .
O5 C3 C10 N1 177.6(5) . 2_556
O4 C3 C10 N1 -1.2(8) . 2_556
Na3 O1 C11 O2 10.5(9) . .
Na5 O1 C11 O2 149.4(4) . .
Na4 O1 C11 O2 -95.6(5) . .
Na3 O1 C11 C8 -171.3(4) . 2_666
Na5 O1 C11 C8 -32.4(7) . 2_666
Na4 O1 C11 C8 82.7(5) . 2_666
Na1 O2 C11 O1 13.7(8) . .
Na1 O2 C11 C8 -164.6(3) . 2_666
Na1 O9 C12 O8 90.1(11) . .
Na1 O9 C12 O8 -108.0(6) 2_666 .
Na1 O9 C12 C13 -90.6(10) . .
Na1 O9 C12 C13 71.3(6) 2_666 .
C15 N5 C13 C12 -67.2(6) . .
C14 N5 C13 C12 101.4(6) . .
O9 C12 C13 N5 159.0(5) . .
O8 C12 C13 N5 -21.6(7) . .
C15 N5 C14 C2 63.5(6) . .
C13 N5 C14 C2 -105.1(6) . .
O7 C2 C14 N5 -151.1(5) . .
O6 C2 C14 N5 31.1(7) . .
C7 N4 C15 N2 -1.2(8) 2_667 2_667
C7 N4 C15 N5 178.0(4) 2_667 .
C14 N5 C15 N4 -172.4(5) . .
C13 N5 C15 N4 -2.9(7) . .
C14 N5 C15 N2 6.8(7) . 2_667
C13 N5 C15 N2 176.3(5) . 2_667
